data_8000475
loop_
_publ_author_name
'Wang, Dan'
'Xie, Yufeng'
'Wu, Xinghui'
'Lei, Yunxiang'
'Zhou, Yunbing'
'Cai, Zhengxu'
'Liu, Miaochang'
'Wu, Huayue'
'Huang, Xiaobo'
'Dong, Yuping'

_publ_section_title
;
 Excitation-Dependent Triplet-Singlet Intensity from Organic Host-Guest
 Materials: Tunable Color, White-Light Emission, and Room-Temperature
 Phosphorescence.
;
_journal_issue 7
_journal_name_full 'The journal of physical chemistry letters'
_journal_page_first 1814
_journal_page_last 1821
_journal_paper_doi 10.1021/acs.jpclett.1c00188
_journal_volume 12
_journal_year 2021
_chemical_formula_sum 'C36 H34 N4 O'
_chemical_formula_weight 538.67
_space_group_crystal_system monoclinic
_space_group_IT_number 14
_space_group_name_Hall '-P 2yn'
_space_group_name_H-M_alt 'P 1 21/n 1'
_atom_sites_solution_hydrogens geom
_audit_creation_method SHELXL-2013
_cell_angle_alpha 90
_cell_angle_beta 98.4980(10)
_cell_angle_gamma 90
_cell_formula_units_Z 4
_cell_length_a 17.7928(5)
_cell_length_b 6.5327(2)
_cell_length_c 24.6135(7)
_cell_measurement_reflns_used 7083
_cell_measurement_temperature 193(2)
_cell_measurement_theta_max 54.949
_cell_measurement_theta_min 4.629
_cell_volume 2829.54(14)
_computing_cell_refinement 'Bruker SAINT'
_computing_data_collection 'Bruker APEX2'
_computing_data_reduction 'Bruker SAINT'
_computing_molecular_graphics 'Bruker SHELXTL'
_computing_publication_material 'Bruker SHELXTL'
_computing_structure_refinement 'SHELXL-2013 (Sheldrick, 2013)'
_computing_structure_solution 'SHELXS-97 (Sheldrick 2008)'
_diffrn_ambient_temperature 193(2)
_diffrn_measured_fraction_theta_full 0.998
_diffrn_measured_fraction_theta_max 0.999
_diffrn_measurement_device_type 'Bruker APEX-II CCD'
_diffrn_measurement_method '\f and \w scans'
_diffrn_radiation_type MoK\a
_diffrn_radiation_wavelength 0.71073
_diffrn_reflns_av_R_equivalents 0.0503
_diffrn_reflns_av_unetI/netI 0.0413
_diffrn_reflns_Laue_measured_fraction_full 0.998
_diffrn_reflns_Laue_measured_fraction_max 0.999
_diffrn_reflns_limit_h_max 19
_diffrn_reflns_limit_h_min -21
_diffrn_reflns_limit_k_max 8
_diffrn_reflns_limit_k_min -8
_diffrn_reflns_limit_l_max 30
_diffrn_reflns_limit_l_min -30
_diffrn_reflns_number 27659
_diffrn_reflns_point_group_measured_fraction_full 0.998
_diffrn_reflns_point_group_measured_fraction_max 0.999
_diffrn_reflns_theta_full 25.242
_diffrn_reflns_theta_max 25.995
_diffrn_reflns_theta_min 2.315
_exptl_absorpt_coefficient_mu 0.077
_exptl_absorpt_correction_T_max 0.7456
_exptl_absorpt_correction_T_min 0.6860
_exptl_absorpt_correction_type multi-scan
_exptl_absorpt_process_details sadabs
_exptl_crystal_colour green
_exptl_crystal_density_diffrn 1.264
_exptl_crystal_description prismatic
_exptl_crystal_F_000 1144
_exptl_crystal_size_max 0.150
_exptl_crystal_size_mid 0.110
_exptl_crystal_size_min 0.070
_refine_diff_density_max 0.200
_refine_diff_density_min -0.172
_refine_diff_density_rms 0.039
_refine_ls_extinction_coef 0.0091(9)
_refine_ls_extinction_expression Fc^*^=kFc[1+0.001xFc^2^\l^3^/sin(2\q)]^-1/4^
_refine_ls_extinction_method SHELXL
_refine_ls_goodness_of_fit_ref 1.047
_refine_ls_hydrogen_treatment constr
_refine_ls_matrix_type full
_refine_ls_number_parameters 374
_refine_ls_number_reflns 5541
_refine_ls_number_restraints 0
_refine_ls_restrained_S_all 1.047
_refine_ls_R_factor_all 0.0691
_refine_ls_R_factor_gt 0.0449
_refine_ls_shift/su_max 0.004
_refine_ls_shift/su_mean 0.000
_refine_ls_structure_factor_coef Fsqd
_refine_ls_weighting_details 'w=1/[\s^2^(Fo^2^)+(0.0475P)^2^+0.8294P] where P=(Fo^2^+2Fc^2^)/3'
_refine_ls_weighting_scheme calc
_refine_ls_wR_factor_gt 0.1010
_refine_ls_wR_factor_ref 0.1173
_reflns_Friedel_coverage 0.000
_reflns_number_gt 4099
_reflns_number_total 5541
_reflns_threshold_expression 'I > 2\s(I)'
_cod_data_source_file jz1c00188_si_008.cif
_cod_data_source_block mo_dd19427_0m
_cod_depositor_comments 'Adding full bibliography for 8000474--8000477.cif.'
_cod_original_sg_symbol_H-M 'P 21/n'
_cod_database_code 8000475
_shelx_space_group_comment
; 
The symmetry employed for this shelxl refinement is uniquely defined 
by the following loop, which should always be used as a source of 
symmetry information in preference to the above space-group names. 
They are only intended as comments. 
;
_shelx_estimated_absorpt_t_min 0.989
_shelx_estimated_absorpt_t_max 0.995
_shelxl_version_number 2013-4

loop_
_space_group_symop_operation_xyz
'x, y, z'
'-x+1/2, y+1/2, -z+1/2'
'-x, -y, -z'
'x-1/2, -y-1/2, z-1/2'

loop_
_atom_site_label
_atom_site_type_symbol
_atom_site_fract_x
_atom_site_fract_y
_atom_site_fract_z
_atom_site_U_iso_or_equiv
_atom_site_adp_type
_atom_site_occupancy
_atom_site_site_symmetry_order
_atom_site_calc_flag
_atom_site_refinement_flags_posn
_atom_site_refinement_flags_adp
_atom_site_refinement_flags_occupancy
_atom_site_disorder_assembly
_atom_site_disorder_group
O1 O 0.73285(7) 0.51043(18) 0.39226(5) 0.0332(3) Uani 1 1 d . . . . .
N1 N 0.75918(8) 0.1966(2) 0.54847(6) 0.0303(3) Uani 1 1 d . . . . .
N2 N 0.62031(11) 0.9000(3) 0.33129(7) 0.0482(5) Uani 1 1 d . . . . .
N3 N 0.81963(8) 0.2491(2) 0.47290(6) 0.0287(3) Uani 1 1 d . . . . .
N4 N 0.52937(8) 0.7429(2) 0.75714(6) 0.0348(4) Uani 1 1 d . . . . .
C1 C 0.71259(10) 0.2589(3) 0.58474(7) 0.0304(4) Uani 1 1 d . . . . .
C2 C 0.67385(9) 0.4407(3) 0.57981(7) 0.0292(4) Uani 1 1 d . . . . .
C3 C 0.67344(9) 0.5549(3) 0.53036(7) 0.0276(4) Uani 1 1 d . . . . .
C4 C 0.63088(10) 0.7385(3) 0.52082(7) 0.0310(4) Uani 1 1 d . . . . .
H4 H 0.6077 0.7945 0.5499 0.037 Uiso 1 1 calc R U . . .
C5 C 0.62202(9) 0.8376(3) 0.47156(7) 0.0303(4) Uani 1 1 d . . . . .
C6 C 0.65528(9) 0.7465(3) 0.42830(7) 0.0291(4) Uani 1 1 d . . . . .
C7 C 0.70128(9) 0.5755(3) 0.43670(7) 0.0276(4) Uani 1 1 d . . . . .
C8 C 0.71535(9) 0.4802(3) 0.48919(7) 0.0270(4) Uani 1 1 d . . . . .
C9 C 0.76485(9) 0.3074(3) 0.50437(7) 0.0273(4) Uani 1 1 d . . . . .
C10 C 0.71065(12) 0.1149(3) 0.63209(8) 0.0431(5) Uani 1 1 d . . . . .
H10A H 0.7114 -0.0267 0.6190 0.065 Uiso 1 1 calc R U . . .
H10B H 0.6642 0.1383 0.6482 0.065 Uiso 1 1 calc R U . . .
H10C H 0.7551 0.1391 0.6600 0.065 Uiso 1 1 calc R U . . .
C11 C 0.57834(11) 1.0342(3) 0.46193(8) 0.0409(5) Uani 1 1 d . . . . .
H11A H 0.6104 1.1382 0.4482 0.061 Uiso 1 1 calc R U . . .
H11B H 0.5631 1.0811 0.4965 0.061 Uiso 1 1 calc R U . . .
H11C H 0.5329 1.0115 0.4348 0.061 Uiso 1 1 calc R U . . .
C12 C 0.63790(10) 0.8294(3) 0.37379(7) 0.0323(4) Uani 1 1 d . . . . .
C13 C 0.87382(10) 0.4058(3) 0.46025(7) 0.0337(4) Uani 1 1 d . . . . .
H13A H 0.9136 0.4251 0.4925 0.040 Uiso 1 1 calc R U . . .
H13B H 0.8470 0.5377 0.4526 0.040 Uiso 1 1 calc R U . . .
C14 C 0.91059(11) 0.3436(3) 0.41096(8) 0.0383(5) Uani 1 1 d . . . . .
H14A H 0.9480 0.4488 0.4039 0.046 Uiso 1 1 calc R U . . .
H14B H 0.8713 0.3340 0.3781 0.046 Uiso 1 1 calc R U . . .
C15 C 0.95015(11) 0.1387(3) 0.42130(8) 0.0444(5) Uani 1 1 d . . . . .
H15A H 0.9689 0.0924 0.3874 0.053 Uiso 1 1 calc R U . . .
H15B H 0.9944 0.1537 0.4505 0.053 Uiso 1 1 calc R U . . .
C16 C 0.89605(11) -0.0192(3) 0.43852(8) 0.0410(5) Uani 1 1 d . . . . .
H16A H 0.9245 -0.1469 0.4491 0.049 Uiso 1 1 calc R U . . .
H16B H 0.8567 -0.0508 0.4068 0.049 Uiso 1 1 calc R U . . .
C17 C 0.85743(11) 0.0522(3) 0.48642(7) 0.0356(4) Uani 1 1 d . . . . .
H17A H 0.8196 -0.0509 0.4941 0.043 Uiso 1 1 calc R U . . .
H17B H 0.8957 0.0671 0.5197 0.043 Uiso 1 1 calc R U . . .
C18 C 0.70390(11) 0.3210(3) 0.36775(7) 0.0362(4) Uani 1 1 d . . . . .
H18A H 0.7225 0.3019 0.3325 0.054 Uiso 1 1 calc R U . . .
H18B H 0.6482 0.3248 0.3617 0.054 Uiso 1 1 calc R U . . .
H18C H 0.7213 0.2071 0.3924 0.054 Uiso 1 1 calc R U . . .
C19 C 0.63434(10) 0.5191(3) 0.62509(7) 0.0299(4) Uani 1 1 d . . . . .
C20 C 0.67640(10) 0.5966(3) 0.67270(7) 0.0307(4) Uani 1 1 d . . . . .
H20 H 0.7303 0.5983 0.6759 0.037 Uiso 1 1 calc R U . . .
C21 C 0.64221(10) 0.6712(3) 0.71539(7) 0.0316(4) Uani 1 1 d . . . . .
H21 H 0.6728 0.7242 0.7472 0.038 Uiso 1 1 calc R U . . .
C22 C 0.56325(10) 0.6700(3) 0.71251(7) 0.0303(4) Uani 1 1 d . . . . .
C23 C 0.52088(10) 0.5933(3) 0.66489(7) 0.0416(5) Uani 1 1 d . . . . .
H23 H 0.4670 0.5916 0.6616 0.050 Uiso 1 1 calc R U . . .
C24 C 0.55559(10) 0.5194(3) 0.62217(7) 0.0400(5) Uani 1 1 d . . . . .
H24 H 0.5251 0.4678 0.5902 0.048 Uiso 1 1 calc R U . . .
C25 C 0.45553(9) 0.6812(3) 0.76656(7) 0.0286(4) Uani 1 1 d . . . . .
C26 C 0.43086(10) 0.4805(3) 0.75877(7) 0.0338(4) Uani 1 1 d . . . . .
H26 H 0.4634 0.3805 0.7467 0.041 Uiso 1 1 calc R U . . .
C27 C 0.35906(10) 0.4256(3) 0.76858(7) 0.0352(4) Uani 1 1 d . . . . .
H27 H 0.3421 0.2887 0.7621 0.042 Uiso 1 1 calc R U . . .
C28 C 0.31172(10) 0.5675(3) 0.78768(7) 0.0349(4) Uani 1 1 d . . . . .
H28 H 0.2626 0.5287 0.7947 0.042 Uiso 1 1 calc R U . . .
C29 C 0.33672(10) 0.7667(3) 0.79638(7) 0.0343(4) Uani 1 1 d . . . . .
H29 H 0.3048 0.8650 0.8099 0.041 Uiso 1 1 calc R U . . .
C30 C 0.40763(10) 0.8239(3) 0.78558(7) 0.0322(4) Uani 1 1 d . . . . .
H30 H 0.4239 0.9619 0.7912 0.039 Uiso 1 1 calc R U . . .
C31 C 0.56614(9) 0.8998(3) 0.79162(7) 0.0312(4) Uani 1 1 d . . . . .
C32 C 0.58029(10) 0.8709(3) 0.84798(7) 0.0368(4) Uani 1 1 d . . . . .
H32 H 0.5686 0.7434 0.8633 0.044 Uiso 1 1 calc R U . . .
C33 C 0.61127(11) 1.0271(3) 0.88188(8) 0.0413(5) Uani 1 1 d . . . . .
H33 H 0.6202 1.0064 0.9205 0.050 Uiso 1 1 calc R U . . .
C34 C 0.62931(10) 1.2119(3) 0.86055(8) 0.0422(5) Uani 1 1 d . . . . .
H34 H 0.6499 1.3194 0.8842 0.051 Uiso 1 1 calc R U . . .
C35 C 0.61726(11) 1.2394(3) 0.80447(9) 0.0432(5) Uani 1 1 d . . . . .
H35 H 0.6308 1.3655 0.7893 0.052 Uiso 1 1 calc R U . . .
C36 C 0.58555(10) 1.0848(3) 0.77008(8) 0.0374(4) Uani 1 1 d . . . . .
H36 H 0.5771 1.1058 0.7315 0.045 Uiso 1 1 calc R U . . .

loop_
_atom_site_aniso_label
_atom_site_aniso_U_11
_atom_site_aniso_U_22
_atom_site_aniso_U_33
_atom_site_aniso_U_23
_atom_site_aniso_U_13
_atom_site_aniso_U_12
O1 0.0430(7) 0.0313(7) 0.0291(7) -0.0012(5) 0.0185(5) -0.0005(6)
N1 0.0310(8) 0.0334(8) 0.0279(8) 0.0025(6) 0.0086(6) 0.0027(6)
N2 0.0703(12) 0.0409(10) 0.0337(9) 0.0040(8) 0.0088(8) 0.0029(9)
N3 0.0293(8) 0.0300(8) 0.0287(8) 0.0018(6) 0.0106(6) 0.0044(6)
N4 0.0302(8) 0.0451(9) 0.0327(8) -0.0065(7) 0.0158(6) -0.0028(7)
C1 0.0316(9) 0.0341(10) 0.0271(9) 0.0021(8) 0.0096(7) -0.0004(8)
C2 0.0263(9) 0.0368(10) 0.0260(9) 0.0017(8) 0.0095(7) -0.0006(7)
C3 0.0259(8) 0.0319(9) 0.0267(9) -0.0002(7) 0.0089(7) -0.0023(7)
C4 0.0298(9) 0.0354(10) 0.0304(9) -0.0023(8) 0.0129(7) 0.0026(8)
C5 0.0269(9) 0.0329(9) 0.0327(9) 0.0016(8) 0.0100(7) 0.0009(7)
C6 0.0292(9) 0.0309(9) 0.0284(9) 0.0029(7) 0.0082(7) -0.0024(7)
C7 0.0273(9) 0.0319(9) 0.0260(9) -0.0012(7) 0.0120(7) -0.0027(7)
C8 0.0262(8) 0.0296(9) 0.0271(9) 0.0010(7) 0.0098(7) -0.0025(7)
C9 0.0261(9) 0.0301(9) 0.0264(9) -0.0016(7) 0.0066(7) -0.0019(7)
C10 0.0539(12) 0.0432(11) 0.0356(11) 0.0103(9) 0.0173(9) 0.0102(10)
C11 0.0443(11) 0.0399(11) 0.0419(11) 0.0068(9) 0.0177(9) 0.0104(9)
C12 0.0388(10) 0.0282(9) 0.0315(10) -0.0013(8) 0.0099(8) -0.0013(8)
C13 0.0279(9) 0.0386(10) 0.0364(10) -0.0006(8) 0.0104(8) -0.0022(8)
C14 0.0326(10) 0.0484(11) 0.0375(10) 0.0013(9) 0.0168(8) 0.0014(9)
C15 0.0408(11) 0.0588(13) 0.0371(11) 0.0015(10) 0.0171(9) 0.0157(10)
C16 0.0453(11) 0.0423(11) 0.0375(11) -0.0017(9) 0.0125(9) 0.0149(9)
C17 0.0374(10) 0.0370(10) 0.0338(10) 0.0038(8) 0.0100(8) 0.0097(8)
C18 0.0384(10) 0.0399(10) 0.0298(9) -0.0066(8) 0.0036(8) 0.0009(8)
C19 0.0299(9) 0.0360(10) 0.0255(9) 0.0051(8) 0.0100(7) 0.0019(8)
C20 0.0257(9) 0.0383(10) 0.0295(9) 0.0052(8) 0.0093(7) 0.0018(8)
C21 0.0292(9) 0.0405(10) 0.0257(9) 0.0021(8) 0.0067(7) -0.0006(8)
C22 0.0290(9) 0.0380(10) 0.0260(9) 0.0031(8) 0.0111(7) 0.0039(8)
C23 0.0231(9) 0.0702(14) 0.0324(10) -0.0026(10) 0.0072(8) 0.0047(9)
C24 0.0299(10) 0.0647(13) 0.0261(9) -0.0041(9) 0.0059(8) 0.0003(9)
C25 0.0259(9) 0.0379(10) 0.0235(8) 0.0036(7) 0.0089(7) 0.0021(8)
C26 0.0319(10) 0.0371(10) 0.0339(10) -0.0011(8) 0.0093(8) 0.0068(8)
C27 0.0362(10) 0.0363(10) 0.0337(10) 0.0017(8) 0.0068(8) -0.0010(8)
C28 0.0296(9) 0.0471(11) 0.0293(9) 0.0049(8) 0.0087(7) 0.0007(8)
C29 0.0324(10) 0.0412(11) 0.0314(10) 0.0002(8) 0.0118(8) 0.0072(8)
C30 0.0342(10) 0.0349(10) 0.0295(9) 0.0012(8) 0.0111(8) 0.0034(8)
C31 0.0259(9) 0.0383(10) 0.0313(9) 0.0000(8) 0.0107(7) 0.0038(8)
C32 0.0388(10) 0.0411(11) 0.0325(10) 0.0066(8) 0.0119(8) 0.0018(8)
C33 0.0376(11) 0.0570(13) 0.0296(10) -0.0013(9) 0.0058(8) 0.0042(9)
C34 0.0314(10) 0.0463(12) 0.0491(12) -0.0080(10) 0.0067(9) 0.0022(9)
C35 0.0399(11) 0.0379(11) 0.0527(13) 0.0072(10) 0.0097(9) 0.0011(9)
C36 0.0372(10) 0.0443(11) 0.0316(10) 0.0073(9) 0.0077(8) 0.0044(9)

loop_
_atom_type_symbol
_atom_type_description
_atom_type_scat_dispersion_real
_atom_type_scat_dispersion_imag
_atom_type_scat_source
C C 0.0033 0.0016 'International Tables Vol C Tables 4.2.6.8 and 6.1.1.4'
H H 0.0000 0.0000 'International Tables Vol C Tables 4.2.6.8 and 6.1.1.4'
N N 0.0061 0.0033 'International Tables Vol C Tables 4.2.6.8 and 6.1.1.4'
O O 0.0106 0.0060 'International Tables Vol C Tables 4.2.6.8 and 6.1.1.4'

loop_
_geom_angle_atom_site_label_1
_geom_angle_atom_site_label_2
_geom_angle_atom_site_label_3
_geom_angle
_geom_angle_site_symmetry_1
_geom_angle_site_symmetry_3
_geom_angle_publ_flag
C7 O1 C18 116.01(13) . . ?
C9 N1 C1 120.07(15) . . ?
C9 N3 C17 116.81(14) . . ?
C9 N3 C13 117.69(14) . . ?
C17 N3 C13 111.44(14) . . ?
C22 N4 C31 119.64(14) . . ?
C22 N4 C25 122.73(14) . . ?
C31 N4 C25 117.34(14) . . ?
N1 C1 C2 123.10(15) . . ?
N1 C1 C10 113.97(15) . . ?
C2 C1 C10 122.87(16) . . ?
C1 C2 C3 117.91(15) . . ?
C1 C2 C19 121.17(15) . . ?
C3 C2 C19 120.92(15) . . ?
C4 C3 C2 121.22(15) . . ?
C4 C3 C8 119.50(15) . . ?
C2 C3 C8 119.27(15) . . ?
C5 C4 C3 122.49(16) . . ?
C5 C4 H4 118.8 . . ?
C3 C4 H4 118.8 . . ?
C4 C5 C6 117.46(16) . . ?
C4 C5 C11 122.38(16) . . ?
C6 C5 C11 120.16(15) . . ?
C7 C6 C5 121.91(15) . . ?
C7 C6 C12 119.03(15) . . ?
C5 C6 C12 119.00(15) . . ?
O1 C7 C6 115.80(14) . . ?
O1 C7 C8 123.48(15) . . ?
C6 C7 C8 120.69(15) . . ?
C7 C8 C3 117.01(15) . . ?
C7 C8 C9 126.51(15) . . ?
C3 C8 C9 116.39(14) . . ?
N1 C9 N3 117.04(15) . . ?
N1 C9 C8 121.50(15) . . ?
N3 C9 C8 121.46(14) . . ?
C1 C10 H10A 109.5 . . ?
C1 C10 H10B 109.5 . . ?
H10A C10 H10B 109.5 . . ?
C1 C10 H10C 109.5 . . ?
H10A C10 H10C 109.5 . . ?
H10B C10 H10C 109.5 . . ?
C5 C11 H11A 109.5 . . ?
C5 C11 H11B 109.5 . . ?
H11A C11 H11B 109.5 . . ?
C5 C11 H11C 109.5 . . ?
H11A C11 H11C 109.5 . . ?
H11B C11 H11C 109.5 . . ?
N2 C12 C6 176.0(2) . . ?
N3 C13 C14 110.90(15) . . ?
N3 C13 H13A 109.5 . . ?
C14 C13 H13A 109.5 . . ?
N3 C13 H13B 109.5 . . ?
C14 C13 H13B 109.5 . . ?
H13A C13 H13B 108.0 . . ?
C13 C14 C15 110.29(16) . . ?
C13 C14 H14A 109.6 . . ?
C15 C14 H14A 109.6 . . ?
C13 C14 H14B 109.6 . . ?
C15 C14 H14B 109.6 . . ?
H14A C14 H14B 108.1 . . ?
C16 C15 C14 110.49(15) . . ?
C16 C15 H15A 109.6 . . ?
C14 C15 H15A 109.6 . . ?
C16 C15 H15B 109.6 . . ?
C14 C15 H15B 109.6 . . ?
H15A C15 H15B 108.1 . . ?
C15 C16 C17 112.74(16) . . ?
C15 C16 H16A 109.0 . . ?
C17 C16 H16A 109.0 . . ?
C15 C16 H16B 109.0 . . ?
C17 C16 H16B 109.0 . . ?
H16A C16 H16B 107.8 . . ?
N3 C17 C16 109.69(14) . . ?
N3 C17 H17A 109.7 . . ?
C16 C17 H17A 109.7 . . ?
N3 C17 H17B 109.7 . . ?
C16 C17 H17B 109.7 . . ?
H17A C17 H17B 108.2 . . ?
O1 C18 H18A 109.5 . . ?
O1 C18 H18B 109.5 . . ?
H18A C18 H18B 109.5 . . ?
O1 C18 H18C 109.5 . . ?
H18A C18 H18C 109.5 . . ?
H18B C18 H18C 109.5 . . ?
C20 C19 C24 117.08(16) . . ?
C20 C19 C2 120.01(15) . . ?
C24 C19 C2 122.91(16) . . ?
C21 C20 C19 121.90(16) . . ?
C21 C20 H20 119.1 . . ?
C19 C20 H20 119.1 . . ?
C20 C21 C22 120.88(16) . . ?
C20 C21 H21 119.6 . . ?
C22 C21 H21 119.6 . . ?
C23 C22 C21 117.46(16) . . ?
C23 C22 N4 122.49(15) . . ?
C21 C22 N4 120.05(15) . . ?
C24 C23 C22 121.30(17) . . ?
C24 C23 H23 119.3 . . ?
C22 C23 H23 119.3 . . ?
C23 C24 C19 121.37(17) . . ?
C23 C24 H24 119.3 . . ?
C19 C24 H24 119.3 . . ?
C26 C25 C30 118.90(16) . . ?
C26 C25 N4 121.69(16) . . ?
C30 C25 N4 119.37(16) . . ?
C27 C26 C25 120.19(17) . . ?
C27 C26 H26 119.9 . . ?
C25 C26 H26 119.9 . . ?
C26 C27 C28 120.76(18) . . ?
C26 C27 H27 119.6 . . ?
C28 C27 H27 119.6 . . ?
C29 C28 C27 119.10(17) . . ?
C29 C28 H28 120.4 . . ?
C27 C28 H28 120.4 . . ?
C30 C29 C28 120.55(17) . . ?
C30 C29 H29 119.7 . . ?
C28 C29 H29 119.7 . . ?
C29 C30 C25 120.46(17) . . ?
C29 C30 H30 119.8 . . ?
C25 C30 H30 119.8 . . ?
C36 C31 C32 118.94(17) . . ?
C36 C31 N4 121.20(16) . . ?
C32 C31 N4 119.81(17) . . ?
C33 C32 C31 120.12(18) . . ?
C33 C32 H32 119.9 . . ?
C31 C32 H32 119.9 . . ?
C34 C33 C32 120.90(18) . . ?
C34 C33 H33 119.5 . . ?
C32 C33 H33 119.5 . . ?
C33 C34 C35 119.17(19) . . ?
C33 C34 H34 120.4 . . ?
C35 C34 H34 120.4 . . ?
C34 C35 C36 120.47(19) . . ?
C34 C35 H35 119.8 . . ?
C36 C35 H35 119.8 . . ?
C31 C36 C35 120.36(17) . . ?
C31 C36 H36 119.8 . . ?
C35 C36 H36 119.8 . . ?

loop_
_geom_bond_atom_site_label_1
_geom_bond_atom_site_label_2
_geom_bond_distance
_geom_bond_site_symmetry_2
_geom_bond_publ_flag
O1 C7 1.3692(19) . ?
O1 C18 1.439(2) . ?
N1 C9 1.321(2) . ?
N1 C1 1.367(2) . ?
N2 C12 1.144(2) . ?
N3 C9 1.385(2) . ?
N3 C17 1.467(2) . ?
N3 C13 1.470(2) . ?
N4 C22 1.412(2) . ?
N4 C31 1.426(2) . ?
N4 C25 1.426(2) . ?
C1 C2 1.370(2) . ?
C1 C10 1.502(2) . ?
C2 C3 1.427(2) . ?
C2 C19 1.493(2) . ?
C3 C4 1.420(2) . ?
C3 C8 1.430(2) . ?
C4 C5 1.363(2) . ?
C4 H4 0.9500 . ?
C5 C6 1.423(2) . ?
C5 C11 1.502(2) . ?
C6 C7 1.382(2) . ?
C6 C12 1.438(2) . ?
C7 C8 1.423(2) . ?
C8 C9 1.447(2) . ?
C10 H10A 0.9800 . ?
C10 H10B 0.9800 . ?
C10 H10C 0.9800 . ?
C11 H11A 0.9800 . ?
C11 H11B 0.9800 . ?
C11 H11C 0.9800 . ?
C13 C14 1.516(2) . ?
C13 H13A 0.9900 . ?
C13 H13B 0.9900 . ?
C14 C15 1.516(3) . ?
C14 H14A 0.9900 . ?
C14 H14B 0.9900 . ?
C15 C16 1.514(3) . ?
C15 H15A 0.9900 . ?
C15 H15B 0.9900 . ?
C16 C17 1.523(2) . ?
C16 H16A 0.9900 . ?
C16 H16B 0.9900 . ?
C17 H17A 0.9900 . ?
C17 H17B 0.9900 . ?
C18 H18A 0.9800 . ?
C18 H18B 0.9800 . ?
C18 H18C 0.9800 . ?
C19 C20 1.390(2) . ?
C19 C24 1.392(2) . ?
C20 C21 1.379(2) . ?
C20 H20 0.9500 . ?
C21 C22 1.396(2) . ?
C21 H21 0.9500 . ?
C22 C23 1.390(3) . ?
C23 C24 1.383(3) . ?
C23 H23 0.9500 . ?
C24 H24 0.9500 . ?
C25 C26 1.387(3) . ?
C25 C30 1.390(2) . ?
C26 C27 1.382(2) . ?
C26 H26 0.9500 . ?
C27 C28 1.381(3) . ?
C27 H27 0.9500 . ?
C28 C29 1.382(3) . ?
C28 H28 0.9500 . ?
C29 C30 1.379(2) . ?
C29 H29 0.9500 . ?
C30 H30 0.9500 . ?
C31 C36 1.384(3) . ?
C31 C32 1.386(2) . ?
C32 C33 1.380(3) . ?
C32 H32 0.9500 . ?
C33 C34 1.373(3) . ?
C33 H33 0.9500 . ?
C34 C35 1.377(3) . ?
C34 H34 0.9500 . ?
C35 C36 1.383(3) . ?
C35 H35 0.9500 . ?
C36 H36 0.9500 . ?

loop_
_geom_hbond_atom_site_label_D
_geom_hbond_atom_site_label_H
_geom_hbond_atom_site_label_A
_geom_hbond_distance_DH
_geom_hbond_distance_HA
_geom_hbond_distance_DA
_geom_hbond_angle_DHA
_geom_hbond_site_symmetry_A
C18 H18C N3 0.98 2.46 3.096(2) 122.4 .
C13 H13B O1 0.99 2.34 2.884(2) 113.9 .

loop_
_geom_torsion_atom_site_label_1
_geom_torsion_atom_site_label_2
_geom_torsion_atom_site_label_3
_geom_torsion_atom_site_label_4
_geom_torsion
_geom_torsion_site_symmetry_1
_geom_torsion_site_symmetry_2
_geom_torsion_site_symmetry_3
_geom_torsion_site_symmetry_4
_geom_torsion_publ_flag
C9 N1 C1 C2 -4.3(3) . . . . ?
C9 N1 C1 C10 178.62(16) . . . . ?
N1 C1 C2 C3 9.5(3) . . . . ?
C10 C1 C2 C3 -173.59(16) . . . . ?
N1 C1 C2 C19 -169.44(16) . . . . ?
C10 C1 C2 C19 7.4(3) . . . . ?
C1 C2 C3 C4 176.22(16) . . . . ?
C19 C2 C3 C4 -4.8(2) . . . . ?
C1 C2 C3 C8 -2.4(2) . . . . ?
C19 C2 C3 C8 176.62(15) . . . . ?
C2 C3 C4 C5 -171.96(17) . . . . ?
C8 C3 C4 C5 6.6(3) . . . . ?
C3 C4 C5 C6 2.0(3) . . . . ?
C3 C4 C5 C11 -178.69(17) . . . . ?
C4 C5 C6 C7 -6.3(3) . . . . ?
C11 C5 C6 C7 174.35(16) . . . . ?
C4 C5 C6 C12 170.94(16) . . . . ?
C11 C5 C6 C12 -8.4(2) . . . . ?
C18 O1 C7 C6 -109.81(17) . . . . ?
C18 O1 C7 C8 71.9(2) . . . . ?
C5 C6 C7 O1 -176.57(15) . . . . ?
C12 C6 C7 O1 6.1(2) . . . . ?
C5 C6 C7 C8 1.8(3) . . . . ?
C12 C6 C7 C8 -175.47(15) . . . . ?
O1 C7 C8 C3 -174.97(15) . . . . ?
C6 C7 C8 C3 6.8(2) . . . . ?
O1 C7 C8 C9 1.4(3) . . . . ?
C6 C7 C8 C9 -176.90(16) . . . . ?
C4 C3 C8 C7 -10.8(2) . . . . ?
C2 C3 C8 C7 167.79(15) . . . . ?
C4 C3 C8 C9 172.47(15) . . . . ?
C2 C3 C8 C9 -8.9(2) . . . . ?
C1 N1 C9 N3 172.48(15) . . . . ?
C1 N1 C9 C8 -8.3(2) . . . . ?
C17 N3 C9 N1 9.6(2) . . . . ?
C13 N3 C9 N1 -127.12(16) . . . . ?
C17 N3 C9 C8 -169.62(15) . . . . ?
C13 N3 C9 C8 53.7(2) . . . . ?
C7 C8 C9 N1 -161.71(16) . . . . ?
C3 C8 C9 N1 14.6(2) . . . . ?
C7 C8 C9 N3 17.4(3) . . . . ?
C3 C8 C9 N3 -166.21(15) . . . . ?
C9 N3 C13 C14 -160.10(15) . . . . ?
C17 N3 C13 C14 61.02(19) . . . . ?
N3 C13 C14 C15 -57.5(2) . . . . ?
C13 C14 C15 C16 52.9(2) . . . . ?
C14 C15 C16 C17 -52.4(2) . . . . ?
C9 N3 C17 C16 162.31(15) . . . . ?
C13 N3 C17 C16 -58.42(19) . . . . ?
C15 C16 C17 N3 54.6(2) . . . . ?
C1 C2 C19 C20 72.8(2) . . . . ?
C3 C2 C19 C20 -106.11(19) . . . . ?
C1 C2 C19 C24 -107.3(2) . . . . ?
C3 C2 C19 C24 73.7(2) . . . . ?
C24 C19 C20 C21 -0.1(3) . . . . ?
C2 C19 C20 C21 179.74(16) . . . . ?
C19 C20 C21 C22 0.6(3) . . . . ?
C20 C21 C22 C23 -0.8(3) . . . . ?
C20 C21 C22 N4 178.61(16) . . . . ?
C31 N4 C22 C23 -150.65(18) . . . . ?
C25 N4 C22 C23 23.0(3) . . . . ?
C31 N4 C22 C21 30.0(2) . . . . ?
C25 N4 C22 C21 -156.39(16) . . . . ?
C21 C22 C23 C24 0.5(3) . . . . ?
N4 C22 C23 C24 -178.83(18) . . . . ?
C22 C23 C24 C19 -0.1(3) . . . . ?
C20 C19 C24 C23 -0.2(3) . . . . ?
C2 C19 C24 C23 -179.97(18) . . . . ?
C22 N4 C25 C26 40.0(2) . . . . ?
C31 N4 C25 C26 -146.21(17) . . . . ?
C22 N4 C25 C30 -141.88(17) . . . . ?
C31 N4 C25 C30 31.9(2) . . . . ?
C30 C25 C26 C27 1.5(3) . . . . ?
N4 C25 C26 C27 179.64(15) . . . . ?
C25 C26 C27 C28 -1.8(3) . . . . ?
C26 C27 C28 C29 0.7(3) . . . . ?
C27 C28 C29 C30 0.7(3) . . . . ?
C28 C29 C30 C25 -1.0(3) . . . . ?
C26 C25 C30 C29 -0.1(3) . . . . ?
N4 C25 C30 C29 -178.28(15) . . . . ?
C22 N4 C31 C36 55.7(2) . . . . ?
C25 N4 C31 C36 -118.25(18) . . . . ?
C22 N4 C31 C32 -126.81(18) . . . . ?
C25 N4 C31 C32 59.2(2) . . . . ?
C36 C31 C32 C33 1.8(3) . . . . ?
N4 C31 C32 C33 -175.73(16) . . . . ?
C31 C32 C33 C34 -0.7(3) . . . . ?
C32 C33 C34 C35 -1.0(3) . . . . ?
C33 C34 C35 C36 1.7(3) . . . . ?
C32 C31 C36 C35 -1.2(3) . . . . ?
N4 C31 C36 C35 176.32(16) . . . . ?
C34 C35 C36 C31 -0.5(3) . . . . ?
